data_2236106
loop_
_publ_author_name
'Zhao, Shunsheng'
'Li, Lanlan'
'Liu, Xiangrong'
'Feng, Weixu'
'L\"u, Xingqiang'

_publ_section_title
;
 Bis[\m-<i>N</i>'-(5-bromo-3-methoxy-2-oxidobenzylidene)-2-hydroxybenzohydrazidato]bis[(<i>N</i>,<i>N</i>-dimethylformamide)copper(II)]
;
_journal_coeditor_code BT5995
_journal_issue 9
_journal_name_full 'Acta Crystallographica Section E'
_journal_page_first m1216
_journal_paper_doi 10.1107/S1600536812036100
_journal_volume 68
_journal_year 2012
_chemical_formula_iupac '[Cu2 (C15 H11 Br N2 O4)2 (C3 H7 N O)2]'
_chemical_formula_moiety 'C36 H36 Br2 Cu2 N6 O10'
_chemical_formula_sum 'C36 H36 Br2 Cu2 N6 O10'
_chemical_formula_weight 999.61
_chemical_name_systematic
;
Bis[\m-<i>N</i>'-(5-bromo-3-methoxy-2-
oxidobenzylidene)-2-hydroxybenzohydrazidato]bis[(<i>N</i>,<i>N</i>-
dimethylformamide)copper(II)]
;
_space_group_IT_number 2
_symmetry_cell_setting triclinic
_symmetry_space_group_name_Hall '-P 1'
_symmetry_space_group_name_H-M 'P -1'
_atom_sites_solution_hydrogens geom
_atom_sites_solution_primary direct
_atom_sites_solution_secondary difmap
_audit_creation_method SHELXL97
_cell_angle_alpha 90.446(3)
_cell_angle_beta 97.850(3)
_cell_angle_gamma 101.688(3)
_cell_formula_units_Z 1
_cell_length_a 8.3861(17)
_cell_length_b 9.5795(19)
_cell_length_c 12.275(3)
_cell_measurement_reflns_used 3650
_cell_measurement_temperature 296(2)
_cell_measurement_theta_max 26.53
_cell_measurement_theta_min 1.79
_cell_volume 956.0(4)
_computing_cell_refinement 'SAINT (Bruker, 2001)'
_computing_data_collection 'SMART (Bruker, 2001)'
_computing_data_reduction 'SAINT (Bruker, 2001)'
_computing_molecular_graphics 'SHELXTL (Sheldrick, 2008)'
_computing_publication_material 'SHELXTL and local programs'
_computing_structure_refinement 'SHELXL97 (Sheldrick, 2008)'
_computing_structure_solution 'SHELXS97 (Sheldrick, 2008)'
_diffrn_ambient_temperature 296(2)
_diffrn_measured_fraction_theta_full 0.991
_diffrn_measured_fraction_theta_max 0.814
_diffrn_measurement_device_type 'Bruker SMART 1K CCD area-detector'
_diffrn_measurement_method 'thin-slice \w'
_diffrn_radiation_monochromator graphite
_diffrn_radiation_source 'fine-focus sealed tube'
_diffrn_radiation_type MoK\a
_diffrn_radiation_wavelength 0.71073
_diffrn_reflns_av_R_equivalents 0.0221
_diffrn_reflns_av_sigmaI/netI 0.0500
_diffrn_reflns_limit_h_max 9
_diffrn_reflns_limit_h_min -10
_diffrn_reflns_limit_k_max 9
_diffrn_reflns_limit_k_min -13
_diffrn_reflns_limit_l_max 16
_diffrn_reflns_limit_l_min -15
_diffrn_reflns_number 5880
_diffrn_reflns_theta_full 25.00
_diffrn_reflns_theta_max 29.54
_diffrn_reflns_theta_min 2.70
_exptl_absorpt_coefficient_mu 3.268
_exptl_absorpt_correction_T_max 0.6196
_exptl_absorpt_correction_T_min 0.3714
_exptl_absorpt_correction_type multi-scan
_exptl_absorpt_process_details '(SADABS; Sheldrick, 2004)'
_exptl_crystal_colour green
_exptl_crystal_density_diffrn 1.736
_exptl_crystal_density_method 'not measured'
_exptl_crystal_description block
_exptl_crystal_F_000 502
_exptl_crystal_size_max 0.38
_exptl_crystal_size_mid 0.25
_exptl_crystal_size_min 0.16
_refine_diff_density_max 0.590
_refine_diff_density_min -0.580
_refine_ls_extinction_method none
_refine_ls_goodness_of_fit_ref 0.988
_refine_ls_hydrogen_treatment constr
_refine_ls_matrix_type full
_refine_ls_number_parameters 256
_refine_ls_number_reflns 4354
_refine_ls_number_restraints 0
_refine_ls_restrained_S_all 0.988
_refine_ls_R_factor_all 0.0678
_refine_ls_R_factor_gt 0.0400
_refine_ls_shift/su_max 0.001
_refine_ls_shift/su_mean 0.000
_refine_ls_structure_factor_coef Fsqd
_refine_ls_weighting_details 'calc w=1/[\s^2^(Fo^2^)+(0.0690P)^2^] where P=(Fo^2^+2Fc^2^)/3'
_refine_ls_weighting_scheme calc
_refine_ls_wR_factor_gt 0.1094
_refine_ls_wR_factor_ref 0.1229
_reflns_number_gt 2957
_reflns_number_total 4354
_reflns_threshold_expression I>2\s(I)
_cod_data_source_file bt5995.cif
_cod_data_source_block I
_cod_original_cell_volume 956.0(3)
_cod_database_code 2236106
_cod_database_fobs_code 2236106

loop_
_symmetry_equiv_pos_as_xyz
'x, y, z'
'-x, -y, -z'

loop_
_atom_site_type_symbol
_atom_site_label
_atom_site_fract_x
_atom_site_fract_y
_atom_site_fract_z
_atom_site_U_iso_or_equiv
_atom_site_adp_type
_atom_site_calc_flag
_atom_site_refinement_flags
_atom_site_occupancy
_atom_site_symmetry_multiplicity
Cu Cu1 0.08579(5) 0.69096(4) 1.00600(3) 0.04176(15) Uani d . 1 1
Br Br1 -0.38768(6) 1.16095(5) 1.23139(4) 0.0821(2) Uani d . 1 1
O O2 0.1023(3) 0.8271(2) 1.11968(18) 0.0456(6) Uani d . 1 1
O O3 0.0529(3) 0.5575(2) 0.88176(17) 0.0472(6) Uani d . 1 1
N N1 -0.1145(3) 0.7314(3) 0.9327(2) 0.0383(6) Uani d . 1 1
C C8 -0.1977(4) 0.8182(4) 0.9650(3) 0.0435(8) Uani d . 1 1
H H8A -0.2920 0.8293 0.9194 0.052 Uiso calc R 1 1
N N2 -0.1691(3) 0.6616(3) 0.8310(2) 0.0397(6) Uani d . 1 1
O O4 -0.3540(3) 0.5853(3) 0.6472(2) 0.0592(7) Uani d . 1 1
H H4A -0.3231 0.6295 0.7064 0.089 Uiso calc R 1 1
O O1 0.1737(3) 0.9882(3) 1.29675(19) 0.0532(6) Uani d . 1 1
C C7 -0.0064(4) 0.8995(3) 1.1382(2) 0.0373(7) Uani d . 1 1
C C5 -0.2652(4) 0.9817(4) 1.0956(3) 0.0473(8) Uani d . 1 1
H H5A -0.3618 0.9825 1.0485 0.057 Uiso calc R 1 1
C C2 0.0244(4) 0.9885(4) 1.2357(3) 0.0427(8) Uani d . 1 1
C C15 -0.0090(4) 0.4028(4) 0.6826(3) 0.0503(9) Uani d . 1 1
H H15A 0.0814 0.3948 0.7334 0.060 Uiso calc R 1 1
C C9 -0.0709(4) 0.5740(3) 0.8131(2) 0.0378(7) Uani d . 1 1
C C10 -0.1099(4) 0.4926(3) 0.7074(3) 0.0404(7) Uani d . 1 1
C C3 -0.0851(4) 1.0652(4) 1.2625(3) 0.0463(8) Uani d . 1 1
H H3A -0.0634 1.1207 1.3274 0.056 Uiso calc R 1 1
C C13 -0.1735(5) 0.3340(5) 0.5115(3) 0.0665(11) Uani d . 1 1
H H13A -0.1945 0.2805 0.4456 0.080 Uiso calc R 1 1
C C11 -0.2471(4) 0.5005(4) 0.6306(3) 0.0442(8) Uani d . 1 1
C C4 -0.2312(5) 1.0593(4) 1.1908(3) 0.0501(9) Uani d . 1 1
C C12 -0.2778(5) 0.4198(4) 0.5330(3) 0.0595(10) Uani d . 1 1
H H12A -0.3695 0.4240 0.4822 0.071 Uiso calc R 1 1
C C6 -0.1546(4) 0.8990(3) 1.0669(3) 0.0396(7) Uani d . 1 1
C C14 -0.0388(5) 0.3255(5) 0.5852(3) 0.0641(11) Uani d . 1 1
H H14A 0.0322 0.2676 0.5694 0.077 Uiso calc R 1 1
O O5 0.2998(3) 0.6509(2) 1.06249(19) 0.0480(6) Uani d . 1 1
N N3 0.5109(3) 0.6665(3) 1.1985(2) 0.0469(7) Uani d . 1 1
C C17 0.3796(4) 0.7041(4) 1.1530(3) 0.0456(8) Uani d . 1 1
H H17A 0.3414 0.7742 1.1886 0.055 Uiso calc R 1 1
C C16 0.6002(5) 0.7336(5) 1.3018(3) 0.0617(11) Uani d . 1 1
H H16A 0.5433 0.8023 1.3272 0.093 Uiso calc R 1 1
H H16B 0.7090 0.7806 1.2907 0.093 Uiso calc R 1 1
H H16C 0.6073 0.6622 1.3557 0.093 Uiso calc R 1 1
C C1 0.2101(6) 1.0583(5) 1.4017(3) 0.0672(11) Uani d . 1 1
H H1A 0.3178 1.0496 1.4351 0.101 Uiso calc R 1 1
H H1B 0.1304 1.0154 1.4472 0.101 Uiso calc R 1 1
H H1C 0.2066 1.1573 1.3941 0.101 Uiso calc R 1 1
C C18 0.5749(5) 0.5542(5) 1.1512(4) 0.0654(11) Uani d . 1 1
H H18A 0.4883 0.4937 1.1028 0.098 Uiso calc R 1 1
H H18B 0.6171 0.4988 1.2089 0.098 Uiso calc R 1 1
H H18C 0.6616 0.5955 1.1104 0.098 Uiso calc R 1 1

loop_
_atom_site_aniso_label
_atom_site_aniso_U_11
_atom_site_aniso_U_22
_atom_site_aniso_U_33
_atom_site_aniso_U_12
_atom_site_aniso_U_13
_atom_site_aniso_U_23
Cu1 0.0362(2) 0.0507(3) 0.0374(2) 0.01501(18) -0.00696(16) -0.00787(17)
Br1 0.0733(3) 0.1088(4) 0.0734(3) 0.0549(3) -0.0096(2) -0.0330(3)
O2 0.0385(13) 0.0546(14) 0.0435(12) 0.0180(11) -0.0066(10) -0.0112(10)
O3 0.0419(13) 0.0591(15) 0.0408(12) 0.0209(11) -0.0079(10) -0.0123(10)
N1 0.0389(15) 0.0411(15) 0.0336(13) 0.0104(12) -0.0023(11) -0.0008(11)
C8 0.0374(17) 0.046(2) 0.0449(18) 0.0123(15) -0.0077(14) -0.0012(15)
N2 0.0387(15) 0.0393(15) 0.0375(14) 0.0080(12) -0.0067(11) -0.0072(11)
O4 0.0599(16) 0.0672(18) 0.0486(15) 0.0250(14) -0.0163(12) -0.0091(12)
O1 0.0450(14) 0.0676(17) 0.0441(13) 0.0160(12) -0.0094(11) -0.0157(12)
C7 0.0384(17) 0.0368(17) 0.0360(16) 0.0086(14) 0.0018(13) -0.0004(13)
C5 0.0402(19) 0.059(2) 0.0440(19) 0.0185(16) -0.0023(15) -0.0039(16)
C2 0.0405(18) 0.048(2) 0.0374(17) 0.0088(15) -0.0014(14) -0.0027(14)
C15 0.043(2) 0.061(2) 0.047(2) 0.0170(17) -0.0022(15) -0.0081(16)
C9 0.0331(16) 0.0435(19) 0.0334(16) 0.0037(14) -0.0015(13) 0.0015(13)
C10 0.0389(18) 0.0436(19) 0.0354(16) 0.0040(15) 0.0006(13) -0.0007(14)
C3 0.050(2) 0.049(2) 0.0398(18) 0.0120(16) 0.0042(15) -0.0070(15)
C13 0.071(3) 0.083(3) 0.045(2) 0.020(2) -0.0027(19) -0.022(2)
C11 0.046(2) 0.046(2) 0.0379(17) 0.0096(16) -0.0007(15) 0.0021(14)
C4 0.048(2) 0.054(2) 0.051(2) 0.0195(17) 0.0041(16) -0.0053(16)
C12 0.062(3) 0.069(3) 0.040(2) 0.009(2) -0.0111(17) -0.0053(18)
C6 0.0348(17) 0.0389(18) 0.0440(18) 0.0088(14) 0.0004(13) -0.0017(14)
C14 0.063(3) 0.076(3) 0.056(2) 0.024(2) 0.0040(19) -0.019(2)
O5 0.0379(13) 0.0562(15) 0.0488(13) 0.0164(11) -0.0074(10) -0.0079(11)
N3 0.0310(14) 0.0506(18) 0.0537(17) 0.0044(12) -0.0062(12) -0.0006(13)
C17 0.0346(18) 0.049(2) 0.050(2) 0.0069(15) -0.0017(15) 0.0024(16)
C16 0.047(2) 0.070(3) 0.060(2) 0.0083(19) -0.0155(18) -0.0032(19)
C1 0.061(3) 0.077(3) 0.055(2) 0.010(2) -0.014(2) -0.022(2)
C18 0.045(2) 0.076(3) 0.077(3) 0.026(2) -0.003(2) -0.005(2)

loop_
_atom_type_symbol
_atom_type_description
_atom_type_scat_dispersion_real
_atom_type_scat_dispersion_imag
_atom_type_scat_source
C C 0.0033 0.0016 'International Tables Vol C Tables 4.2.6.8 and 6.1.1.4'
H H 0.0000 0.0000 'International Tables Vol C Tables 4.2.6.8 and 6.1.1.4'
N N 0.0061 0.0033 'International Tables Vol C Tables 4.2.6.8 and 6.1.1.4'
O O 0.0106 0.0060 'International Tables Vol C Tables 4.2.6.8 and 6.1.1.4'
Br Br -0.2901 2.4595 'International Tables Vol C Tables 4.2.6.8 and 6.1.1.4'

loop_
_geom_angle_atom_site_label_1
_geom_angle_atom_site_label_2
_geom_angle_atom_site_label_3
_geom_angle
O2 Cu1 N1 93.33(10)
O2 Cu1 O3 174.87(9)
N1 Cu1 O3 81.62(10)
O2 Cu1 O5 91.67(10)
N1 Cu1 O5 172.69(11)
O3 Cu1 O5 93.28(9)
C7 O2 Cu1 127.5(2)
C9 O3 Cu1 110.17(19)
C8 N1 N2 118.0(3)
C8 N1 Cu1 127.4(2)
N2 N1 Cu1 114.56(19)
N1 C8 C6 124.1(3)
N1 C8 H8A 118.0
C6 C8 H8A 118.0
C9 N2 N1 109.4(2)
C11 O4 H4A 109.5
C2 O1 C1 118.4(3)
O2 C7 C6 124.4(3)
O2 C7 C2 118.6(3)
C6 C7 C2 117.0(3)
C4 C5 C6 120.2(3)
C4 C5 H5A 119.9
C6 C5 H5A 119.9
C3 C2 O1 124.7(3)
C3 C2 C7 122.2(3)
O1 C2 C7 113.1(3)
C14 C15 C10 121.6(3)
C14 C15 H15A 119.2
C10 C15 H15A 119.2
O3 C9 N2 123.8(3)
O3 C9 C10 119.6(3)
N2 C9 C10 116.5(3)
C15 C10 C11 118.0(3)
C15 C10 C9 119.2(3)
C11 C10 C9 122.8(3)
C2 C3 C4 118.9(3)
C2 C3 H3A 120.6
C4 C3 H3A 120.6
C14 C13 C12 120.9(4)
C14 C13 H13A 119.6
C12 C13 H13A 119.6
O4 C11 C12 117.5(3)
O4 C11 C10 122.6(3)
C12 C11 C10 119.8(3)
C5 C4 C3 122.0(3)
C5 C4 Br1 119.4(3)
C3 C4 Br1 118.7(3)
C13 C12 C11 120.0(4)
C13 C12 H12A 120.0
C11 C12 H12A 120.0
C5 C6 C7 119.7(3)
C5 C6 C8 117.7(3)
C7 C6 C8 122.6(3)
C13 C14 C15 119.5(4)
C13 C14 H14A 120.2
C15 C14 H14A 120.2
C17 O5 Cu1 122.1(2)
C17 N3 C18 121.9(3)
C17 N3 C16 121.1(3)
C18 N3 C16 117.0(3)
O5 C17 N3 123.4(3)
O5 C17 H17A 118.3
N3 C17 H17A 118.3
N3 C16 H16A 109.5
N3 C16 H16B 109.5
H16A C16 H16B 109.5
N3 C16 H16C 109.5
H16A C16 H16C 109.5
H16B C16 H16C 109.5
O1 C1 H1A 109.5
O1 C1 H1B 109.5
H1A C1 H1B 109.5
O1 C1 H1C 109.5
H1A C1 H1C 109.5
H1B C1 H1C 109.5
N3 C18 H18A 109.5
N3 C18 H18B 109.5
H18A C18 H18B 109.5
N3 C18 H18C 109.5
H18A C18 H18C 109.5
H18B C18 H18C 109.5

loop_
_geom_bond_atom_site_label_1
_geom_bond_atom_site_label_2
_geom_bond_distance
Cu1 O2 1.874(2)
Cu1 N1 1.907(3)
Cu1 O3 1.936(2)
Cu1 O5 1.948(2)
Br1 C4 1.899(4)
O2 C7 1.294(4)
O3 C9 1.282(4)
N1 C8 1.281(4)
N1 N2 1.386(3)
C8 C6 1.429(4)
C8 H8A 0.9300
N2 C9 1.326(4)
O4 C11 1.359(4)
O4 H4A 0.8200
O1 C2 1.369(4)
O1 C1 1.414(4)
C7 C6 1.418(4)
C7 C2 1.426(4)
C5 C4 1.345(5)
C5 C6 1.412(5)
C5 H5A 0.9300
C2 C3 1.358(5)
C15 C14 1.367(5)
C15 C10 1.382(5)
C15 H15A 0.9300
C9 C10 1.470(4)
C10 C11 1.399(4)
C3 C4 1.398(5)
C3 H3A 0.9300
C13 C14 1.364(6)
C13 C12 1.365(6)
C13 H13A 0.9300
C11 C12 1.385(5)
C12 H12A 0.9300
C14 H14A 0.9300
O5 C17 1.262(4)
N3 C17 1.284(4)
N3 C18 1.446(5)
N3 C16 1.454(5)
C17 H17A 0.9300
C16 H16A 0.9600
C16 H16B 0.9600
C16 H16C 0.9600
C1 H1A 0.9600
C1 H1B 0.9600
C1 H1C 0.9600
C18 H18A 0.9600
C18 H18B 0.9600
C18 H18C 0.9600

loop_
_geom_hbond_atom_site_label_D
_geom_hbond_atom_site_label_H
_geom_hbond_atom_site_label_A
_geom_hbond_distance_DH
_geom_hbond_distance_HA
_geom_hbond_distance_DA
_geom_hbond_angle_DHA
_geom_hbond_publ_flag
O4 H4A N2 0.82 1.84 2.566(3) 146.4 y
